data_2202800
loop_
_publ_author_name
'Xiangshan Wang'
'Yuling Li'
'Daqing Shi'
'Shujiang Tu'

_publ_section_title 2-Amino-3-cyano-4-(4-methoxyphenyl)-1,4,5,6-tetrahydrobenzo[<i>h</i>]chromene
_journal_issue 8
_journal_name_full 'Acta Crystallographica Section E'
_journal_page_first o1210
_journal_page_last o1212
_journal_paper_doi 10.1107/S1600536803016404
_journal_volume 59
_journal_year 2003
_chemical_formula_iupac 'C21 H18 N2 O2'
_chemical_formula_moiety 'C21 H18 N2 O2'
_chemical_formula_sum 'C21 H18 N2 O2'
_chemical_formula_weight 330.37
_chemical_melting_point 456.5(5)
_chemical_name_systematic
;
2-amino-3-cyano-4-(4-methoxylphenyl)-1,4,5,6-tetrahydro-
benzo[h]chromene
;
_space_group_IT_number 14
_symmetry_cell_setting monoclinic
_symmetry_space_group_name_Hall '-P 2ybc'
_symmetry_space_group_name_H-M 'P 1 21/c 1'
_atom_sites_solution_hydrogens geom
_atom_sites_solution_primary direct
_atom_sites_solution_secondary difmap
_cell_angle_alpha 90.00
_cell_angle_beta 96.75(2)
_cell_angle_gamma 90.00
_cell_formula_units_Z 4
_cell_length_a 6.4780(10)
_cell_length_b 25.557(5)
_cell_length_c 10.549(2)
_cell_measurement_reflns_used 31
_cell_measurement_temperature 296(2)
_cell_measurement_theta_max 18.52
_cell_measurement_theta_min 3.09
_cell_volume 1734.4(5)
_computing_cell_refinement XSCANS
_computing_data_collection 'XSCANS (Siemens, 1994)'
_computing_data_reduction 'SHELXTL (Sheldrick, 1997)'
_computing_molecular_graphics SHELXTL
_computing_publication_material SHELXTL
_computing_structure_refinement SHELXTL
_computing_structure_solution SHELXTL
_diffrn_ambient_temperature 296(2)
_diffrn_measured_fraction_theta_full 1.000
_diffrn_measured_fraction_theta_max 1.000
_diffrn_measurement_device_type 'Siemens P4'
_diffrn_measurement_method \w
_diffrn_radiation_monochromator graphite
_diffrn_radiation_source 'normal-focus sealed tube'
_diffrn_radiation_type MoK\a
_diffrn_radiation_wavelength 0.71073
_diffrn_reflns_av_R_equivalents 0.0103
_diffrn_reflns_av_sigmaI/netI 0.0368
_diffrn_reflns_limit_h_max 7
_diffrn_reflns_limit_h_min 0
_diffrn_reflns_limit_k_max 30
_diffrn_reflns_limit_k_min 0
_diffrn_reflns_limit_l_max 12
_diffrn_reflns_limit_l_min -12
_diffrn_reflns_number 3660
_diffrn_reflns_theta_full 25.25
_diffrn_reflns_theta_max 25.25
_diffrn_reflns_theta_min 1.59
_diffrn_standards_decay_% 2.96
_diffrn_standards_interval_count 97
_diffrn_standards_number 3
_exptl_absorpt_coefficient_mu 0.082
_exptl_absorpt_correction_type none
_exptl_crystal_colour yellow
_exptl_crystal_density_diffrn 1.265
_exptl_crystal_density_method 'not measured'
_exptl_crystal_description block
_exptl_crystal_F_000 696
_exptl_crystal_size_max 0.58
_exptl_crystal_size_mid 0.44
_exptl_crystal_size_min 0.40
_refine_diff_density_max 0.148
_refine_diff_density_min -0.111
_refine_ls_extinction_coef 0.0165(14)
_refine_ls_extinction_expression Fc^*^=kFc[1+0.001xFc^2^\l^3^/sin(2\q)]^-1/4^
_refine_ls_extinction_method SHELXTL
_refine_ls_goodness_of_fit_ref 0.891
_refine_ls_hydrogen_treatment mixed
_refine_ls_matrix_type full
_refine_ls_number_parameters 236
_refine_ls_number_reflns 3147
_refine_ls_number_restraints 2
_refine_ls_restrained_S_all 0.891
_refine_ls_R_factor_all 0.0666
_refine_ls_R_factor_gt 0.0367
_refine_ls_shift/su_max <0.001
_refine_ls_shift/su_mean 0.000
_refine_ls_structure_factor_coef Fsqd
_refine_ls_weighting_details 'calc w = 1/[\s^2^(Fo^2^)+(0.052P)^2^] where P = (Fo^2^+2Fc^2^)/3'
_refine_ls_weighting_scheme calc
_refine_ls_wR_factor_gt 0.0854
_refine_ls_wR_factor_ref 0.0933
_reflns_number_gt 1977
_reflns_number_total 3147
_reflns_threshold_expression I>2\s(I)
_cod_data_source_file ob6281.cif
_cod_data_source_block I
_cod_depositor_comments
;
The following automatic conversions were performed:

'_chemical_melting_point' value '456-457' was changed to '456.5(5)' -
the average value was taken and precision was estimated.

Automatic conversion script
Id: cif_fix_values 1646 2011-03-28 12:23:43Z adriana 

The following automatic conversions were performed:

'_chemical_melting_point' value '456-457' was changed to '456.5(5)' -
the average value was taken and precision was estimated.

Automatic conversion script
Id: cif_fix_values 1715 2011-07-08 13:25:40Z adriana 
;
_cod_original_sg_symbol_H-M 'P 21/c'
_cod_database_code 2202800
_cod_database_fobs_code 2202800

loop_
_symmetry_equiv_pos_as_xyz
'x, y, z'
'-x, y+1/2, -z+1/2'
'-x, -y, -z'
'x, -y-1/2, z-1/2'

loop_
_atom_site_label
_atom_site_fract_x
_atom_site_fract_y
_atom_site_fract_z
_atom_site_U_iso_or_equiv
_atom_site_adp_type
_atom_site_calc_flag
_atom_site_refinement_flags
_atom_site_occupancy
_atom_site_disorder_assembly
_atom_site_disorder_group
_atom_site_type_symbol
O1 0.53209(16) 0.38383(4) 0.43403(9) 0.0537(3) Uani d . 1 . . O
O2 0.5886(2) 0.44223(5) 1.15235(11) 0.0781(4) Uani d . 1 . . O
N1 0.3269(3) 0.45074(6) 0.37327(15) 0.0693(5) Uani d D 1 . . N
N2 -0.0659(2) 0.45347(6) 0.59537(15) 0.0695(4) Uani d . 1 . . N
C1 0.3689(2) 0.41324(6) 0.46159(14) 0.0477(4) Uani d . 1 . . C
C2 0.2654(2) 0.40316(6) 0.56271(14) 0.0467(4) Uani d . 1 . . C
C3 0.3274(2) 0.36007(6) 0.65814(14) 0.0488(4) Uani d . 1 . . C
H3 0.2046 0.3383 0.6650 0.059 Uiso calc R 1 . . H
C4 0.4898(2) 0.32627(6) 0.60879(14) 0.0495(4) Uani d . 1 . . C
C5 0.5833(2) 0.33933(6) 0.50829(14) 0.0467(4) Uani d . 1 . . C
C6 0.7584(2) 0.31036(7) 0.46603(14) 0.0483(4) Uani d . 1 . . C
C7 0.8892(2) 0.33196(7) 0.38436(15) 0.0570(5) Uani d . 1 . . C
H7 0.8625 0.3652 0.3507 0.068 Uiso calc R 1 . . H
C8 1.0586(3) 0.30397(8) 0.35322(18) 0.0679(5) Uani d . 1 . . C
H8 1.1460 0.3184 0.2985 0.081 Uiso calc R 1 . . H
C9 1.0979(3) 0.25496(9) 0.40303(19) 0.0749(6) Uani d . 1 . . C
H9 1.2126 0.2363 0.3825 0.090 Uiso calc R 1 . . H
C10 0.9683(3) 0.23324(8) 0.48334(17) 0.0698(5) Uani d . 1 . . C
H10 0.9968 0.1999 0.5164 0.084 Uiso calc R 1 . . H
C11 0.7974(3) 0.25994(7) 0.51564(14) 0.0548(4) Uani d . 1 . . C
C12 0.6442(3) 0.23654(7) 0.59563(16) 0.0662(5) Uani d . 1 . . C
H12A 0.7118 0.2090 0.6485 0.079 Uiso calc R 1 . . H
H12B 0.5309 0.2209 0.5401 0.079 Uiso calc R 1 . . H
C13 0.5568(3) 0.27682(7) 0.68051(17) 0.0697(5) Uani d . 1 . . C
H13A 0.4385 0.2619 0.7161 0.084 Uiso calc R 1 . . H
H13B 0.6616 0.2854 0.7508 0.084 Uiso calc R 1 . . H
C14 0.4007(2) 0.38195(6) 0.79057(14) 0.0469(4) Uani d . 1 . . C
C15 0.5937(3) 0.40478(7) 0.81665(16) 0.0660(5) Uani d . 1 . . C
H15 0.6807 0.4061 0.7526 0.079 Uiso calc R 1 . . H
C16 0.6623(3) 0.42584(8) 0.93477(16) 0.0671(5) Uani d . 1 . . C
H16 0.7928 0.4414 0.9492 0.080 Uiso calc R 1 . . H
C17 0.5360(3) 0.42367(6) 1.03112(15) 0.0562(4) Uani d . 1 . . C
C18 0.3414(3) 0.40146(7) 1.00649(15) 0.0616(5) Uani d . 1 . . C
H18 0.2542 0.4002 1.0704 0.074 Uiso calc R 1 . . H
C19 0.2754(3) 0.38108(6) 0.88748(15) 0.0549(4) Uani d . 1 . . C
H19 0.1434 0.3664 0.8723 0.066 Uiso calc R 1 . . H
C20 0.0839(3) 0.43192(6) 0.57882(15) 0.0518(4) Uani d . 1 . . C
C21 0.7853(4) 0.46594(9) 1.18235(19) 0.0938(7) Uani d . 1 . . C
H21A 0.8924 0.4412 1.1693 0.113 Uiso calc R 1 . . H
H21B 0.8012 0.4769 1.2700 0.113 Uiso calc R 1 . . H
H21C 0.7960 0.4958 1.1282 0.113 Uiso calc R 1 . . H
H1NA 0.405(2) 0.4533(6) 0.3118(13) 0.066(5) Uiso d D 1 . . H
H1NB 0.254(2) 0.4779(5) 0.3894(16) 0.072(6) Uiso d D 1 . . H

loop_
_atom_site_aniso_label
_atom_site_aniso_U_11
_atom_site_aniso_U_22
_atom_site_aniso_U_33
_atom_site_aniso_U_12
_atom_site_aniso_U_13
_atom_site_aniso_U_23
O1 0.0552(7) 0.0594(7) 0.0486(6) 0.0195(6) 0.0151(5) 0.0034(5)
O2 0.0957(10) 0.0930(9) 0.0458(7) -0.0073(8) 0.0099(7) -0.0162(7)
N1 0.0828(12) 0.0714(11) 0.0588(10) 0.0345(10) 0.0302(9) 0.0150(9)
N2 0.0611(10) 0.0672(10) 0.0851(11) 0.0182(8) 0.0288(8) 0.0048(8)
C1 0.0465(9) 0.0527(10) 0.0438(9) 0.0130(8) 0.0046(7) -0.0068(8)
C2 0.0430(9) 0.0530(10) 0.0449(9) 0.0085(8) 0.0085(7) -0.0068(7)
C3 0.0462(9) 0.0544(10) 0.0467(9) 0.0026(8) 0.0097(7) -0.0030(7)
C4 0.0497(10) 0.0563(10) 0.0420(9) 0.0085(8) 0.0037(7) -0.0030(8)
C5 0.0454(9) 0.0516(10) 0.0417(8) 0.0106(8) -0.0001(7) -0.0047(7)
C6 0.0443(9) 0.0595(10) 0.0393(8) 0.0082(8) -0.0021(7) -0.0124(7)
C7 0.0519(10) 0.0644(11) 0.0547(10) 0.0070(9) 0.0063(8) -0.0138(8)
C8 0.0528(11) 0.0863(14) 0.0659(11) 0.0079(10) 0.0126(9) -0.0197(10)
C9 0.0579(12) 0.0927(16) 0.0734(13) 0.0274(11) 0.0053(10) -0.0190(11)
C10 0.0708(13) 0.0750(13) 0.0615(11) 0.0300(11) -0.0013(10) -0.0075(10)
C11 0.0553(10) 0.0623(11) 0.0448(9) 0.0173(9) -0.0030(8) -0.0084(8)
C12 0.0728(12) 0.0611(11) 0.0636(11) 0.0229(10) 0.0032(10) 0.0059(9)
C13 0.0779(13) 0.0755(12) 0.0575(11) 0.0221(11) 0.0151(9) 0.0112(10)
C14 0.0491(9) 0.0515(10) 0.0419(8) 0.0021(8) 0.0133(7) 0.0005(7)
C15 0.0576(11) 0.0969(14) 0.0470(10) -0.0118(11) 0.0211(8) -0.0096(10)
C16 0.0581(11) 0.0892(14) 0.0550(11) -0.0153(10) 0.0111(9) -0.0087(10)
C17 0.0713(12) 0.0572(10) 0.0412(9) 0.0018(9) 0.0116(8) -0.0023(8)
C18 0.0714(12) 0.0721(12) 0.0461(10) -0.0037(10) 0.0276(9) -0.0026(9)
C19 0.0543(10) 0.0595(11) 0.0541(10) -0.0053(9) 0.0200(8) 0.0006(8)
C20 0.0549(11) 0.0524(10) 0.0495(10) 0.0027(9) 0.0122(8) -0.0009(8)
C21 0.1110(18) 0.0982(16) 0.0678(13) -0.0154(15) -0.0074(12) -0.0146(12)

loop_
_atom_type_symbol
_atom_type_description
_atom_type_scat_dispersion_real
_atom_type_scat_dispersion_imag
_atom_type_scat_source
C C 0.0033 0.0016 'International Tables Vol C Tables 4.2.6.8 and 6.1.1.4'
H H 0.0000 0.0000 'International Tables Vol C Tables 4.2.6.8 and 6.1.1.4'
N N 0.0061 0.0033 'International Tables Vol C Tables 4.2.6.8 and 6.1.1.4'
O O 0.0106 0.0060 'International Tables Vol C Tables 4.2.6.8 and 6.1.1.4'

loop_
_geom_angle_atom_site_label_1
_geom_angle_atom_site_label_2
_geom_angle_atom_site_label_3
_geom_angle
_geom_angle_publ_flag
C1 O1 C5 118.04(12) yes
C17 O2 C21 118.48(15) ?
C1 N1 H1NA 118.8(11) ?
C1 N1 H1NB 120.3(11) ?
H1NA N1 H1NB 117.8(16) ?
N2 C20 C2 176.91(17) yes
N1 C1 C2 127.29(14) ?
N1 C1 O1 110.28(13) ?
C2 C1 O1 122.40(14) yes
C1 C2 C20 119.56(14) ?
C1 C2 C3 123.15(13) yes
C20 C2 C3 117.21(13) ?
C4 C3 C2 109.26(12) yes
C4 C3 C14 111.87(13) ?
C2 C3 C14 111.80(13) ?
C4 C3 H3 107.9 ?
C2 C3 H3 107.9 ?
C14 C3 H3 107.9 ?
C5 C4 C3 122.54(14) yes
C5 C4 C13 118.71(14) ?
C3 C4 C13 118.68(13) ?
C4 C5 O1 123.56(14) yes
C4 C5 C6 123.98(14) ?
O1 C5 C6 112.39(13) ?
C7 C6 C11 119.96(15) ?
C7 C6 C5 122.46(15) ?
C11 C6 C5 117.52(15) ?
C8 C7 C6 120.02(18) ?
C8 C7 H7 120.0 ?
C6 C7 H7 120.0 ?
C9 C8 C7 119.91(19) ?
C9 C8 H8 120.0 ?
C7 C8 H8 120.0 ?
C8 C9 C10 120.35(18) ?
C8 C9 H9 119.8 ?
C10 C9 H9 119.8 ?
C11 C10 C9 121.22(19) ?
C11 C10 H10 119.4 ?
C9 C10 H10 119.4 ?
C10 C11 C6 118.54(17) ?
C10 C11 C12 123.10(17) ?
C6 C11 C12 118.28(14) ?
C11 C12 C13 112.26(16) yes
C11 C12 H12A 109.2 ?
C13 C12 H12A 109.2 ?
C11 C12 H12B 109.2 ?
C13 C12 H12B 109.2 ?
H12A C12 H12B 107.9 ?
C4 C13 C12 112.18(14) yes
C4 C13 H13A 109.2 ?
C12 C13 H13A 109.2 ?
C4 C13 H13B 109.2 ?
C12 C13 H13B 109.2 ?
H13A C13 H13B 107.9 ?
C15 C14 C19 117.28(15) ?
C15 C14 C3 121.00(13) ?
C19 C14 C3 121.69(15) ?
C14 C15 C16 122.22(15) ?
C14 C15 H15 118.9 ?
C16 C15 H15 118.9 ?
C17 C16 C15 119.55(17) ?
C17 C16 H16 120.2 ?
C15 C16 H16 120.2 ?
O2 C17 C16 124.79(17) ?
O2 C17 C18 116.12(15) ?
C16 C17 C18 119.09(16) ?
C17 C18 C19 120.35(15) ?
C17 C18 H18 119.8 ?
C19 C18 H18 119.8 ?
C14 C19 C18 121.49(16) ?
C14 C19 H19 119.3 ?
C18 C19 H19 119.3 ?
O2 C21 H21A 109.5 ?
O2 C21 H21B 109.5 ?
H21A C21 H21B 109.5 ?
O2 C21 H21C 109.5 ?
H21A C21 H21C 109.5 ?
H21B C21 H21C 109.5 ?

loop_
_geom_bond_atom_site_label_1
_geom_bond_atom_site_label_2
_geom_bond_site_symmetry_2
_geom_bond_distance
_geom_bond_publ_flag
O1 C1 . 1.3560(17) yes
O1 C5 . 1.3985(17) yes
O2 C17 . 1.3691(19) yes
O2 C21 . 1.413(2) yes
N1 C1 . 1.342(2) yes
N1 H1NA . 0.871(9) ?
N1 H1NB . 0.870(9) ?
N2 C20 . 1.1467(19) yes
C20 C2 . 1.414(2) ?
C1 C2 . 1.350(2) yes
C2 C3 . 1.514(2) yes
C3 C4 . 1.501(2) yes
C3 C14 . 1.528(2) ?
C3 H3 . 0.9800 ?
C4 C5 . 1.324(2) yes
C4 C13 . 1.510(2) yes
C5 C6 . 1.467(2) ?
C6 C7 . 1.391(2) ?
C6 C11 . 1.403(2) ?
C7 C8 . 1.382(2) ?
C7 H7 . 0.9300 ?
C8 C9 . 1.370(3) ?
C8 H8 . 0.9300 ?
C9 C10 . 1.377(3) ?
C9 H9 . 0.9300 ?
C10 C11 . 1.377(2) ?
C10 H10 . 0.9300 ?
C11 C12 . 1.501(2) yes
C12 C13 . 1.517(2) yes
C12 H12A . 0.9700 ?
C12 H12B . 0.9700 ?
C13 H13A . 0.9700 ?
C13 H13B . 0.9700 ?
C14 C15 . 1.378(2) ?
C14 C19 . 1.378(2) ?
C15 C16 . 1.382(2) ?
C15 H15 . 0.9300 ?
C16 C17 . 1.379(2) ?
C16 H16 . 0.9300 ?
C17 C18 . 1.379(2) ?
C18 C19 . 1.380(2) ?
C18 H18 . 0.9300 ?
C19 H19 . 0.9300 ?
C21 H21A . 0.9600 ?
C21 H21B . 0.9600 ?
C21 H21C . 0.9600 ?

loop_
_geom_hbond_atom_site_label_D
_geom_hbond_atom_site_label_H
_geom_hbond_atom_site_label_A
_geom_hbond_site_symmetry_A
_geom_hbond_distance_DH
_geom_hbond_distance_HA
_geom_hbond_distance_DA
_geom_hbond_angle_DHA
N1 H1NA O2 1_554 0.871(9) 2.189(10) 3.046(2) 168.1(15)
N1 H1NB N2 3_566 0.870(9) 2.151(10) 3.016(2) 173.0(16)

loop_
_geom_torsion_atom_site_label_1
_geom_torsion_atom_site_label_2
_geom_torsion_atom_site_label_3
_geom_torsion_atom_site_label_4
_geom_torsion
_geom_torsion_publ_flag
C5 O1 C1 N1 -173.18(14) ?
C5 O1 C1 C2 4.8(2) yes
N1 C1 C2 C20 4.1(3) ?
O1 C1 C2 C20 -173.59(14) ?
N1 C1 C2 C3 -179.27(16) ?
O1 C1 C2 C3 3.1(2) yes
N2 C20 C2 C1 159(3) ?
N2 C20 C2 C3 -17(4) ?
C1 C2 C3 C4 -10.1(2) yes
C20 C2 C3 C4 166.66(13) ?
C1 C2 C3 C14 114.29(16) ?
C20 C2 C3 C14 -68.96(18) ?
C2 C3 C4 C5 10.4(2) yes
C14 C3 C4 C5 -113.90(16) ?
C2 C3 C4 C13 -172.75(14) ?
C14 C3 C4 C13 62.91(19) ?
C3 C4 C5 O1 -4.0(2) yes
C13 C4 C5 O1 179.19(14) ?
C3 C4 C5 C6 172.89(14) ?
C13 C4 C5 C6 -3.9(2) yes
C1 O1 C5 C4 -4.4(2) yes
C1 O1 C5 C6 178.35(12) ?
C4 C5 C6 C7 -161.87(16) ?
O1 C5 C6 C7 15.3(2) ?
C4 C5 C6 C11 15.3(2) yes
O1 C5 C6 C11 -167.49(13) ?
C11 C6 C7 C8 -0.7(2) ?
C5 C6 C7 C8 176.42(14) ?
C6 C7 C8 C9 -0.1(3) ?
C7 C8 C9 C10 0.5(3) ?
C8 C9 C10 C11 -0.1(3) ?
C9 C10 C11 C6 -0.7(3) ?
C9 C10 C11 C12 175.81(16) ?
C7 C6 C11 C10 1.1(2) ?
C5 C6 C11 C10 -176.17(14) ?
C7 C6 C11 C12 -175.61(15) ?
C5 C6 C11 C12 7.1(2) ?
C10 C11 C12 C13 145.91(17) ?
C6 C11 C12 C13 -37.6(2) yes
C5 C4 C13 C12 -27.5(2) yes
C3 C4 C13 C12 155.55(15) ?
C11 C12 C13 C4 46.7(2) yes
C4 C3 C14 C15 47.7(2) ?
C2 C3 C14 C15 -75.20(19) ?
C4 C3 C14 C19 -134.17(16) ?
C2 C3 C14 C19 102.92(17) ?
C19 C14 C15 C16 0.5(3) ?
C3 C14 C15 C16 178.65(16) ?
C14 C15 C16 C17 0.8(3) ?
C21 O2 C17 C16 0.6(3) ?
C21 O2 C17 C18 -179.26(16) ?
C15 C16 C17 O2 178.67(17) ?
C15 C16 C17 C18 -1.4(3) ?
O2 C17 C18 C19 -179.22(15) ?
C16 C17 C18 C19 0.9(3) ?
C15 C14 C19 C18 -1.0(2) ?
C3 C14 C19 C18 -179.21(15) ?
C17 C18 C19 C14 0.4(3) ?

loop_
_cod_related_entry_id
_cod_related_entry_database
_cod_related_entry_code
1 ChemSpider 4410920
